data_1575376
loop_
_publ_author_name
'Singh, Reetika'
'Singh, Udai P.'
'Verma, Pankaj'
'Kashyap, Sujata'
'Butcher, Ray J.'
'Ghosh, Chandrachur'
'Roy, Partha'

_publ_section_title
;
 Co/Zn metal--organic frameworks with an anthracene-based ligand: cell
 imaging and catalytic studies
;
_journal_issue 34
_journal_name_full CrystEngComm
_journal_page_first 5714
_journal_page_last 5734
_journal_paper_doi 10.1039/D5CE00291E
_journal_volume 27
_journal_year 2025
_chemical_formula_moiety 'C52 H44 N4 O16 Zn3, 2(C4 H9 N O)'
_chemical_formula_sum 'C60 H62 N6 O18 Zn3'
_chemical_formula_weight 1351.26
_space_group_crystal_system monoclinic
_space_group_IT_number 14
_space_group_name_Hall '-P 2yn'
_space_group_name_H-M_alt 'P 1 21/n 1'
_atom_sites_solution_hydrogens geom
_atom_sites_solution_primary dual
_atom_sites_solution_secondary difmap
_audit_creation_method SHELXL-2018/3
_audit_update_record
;
2025-03-01 deposited with the CCDC.	2025-07-18 downloaded from the CCDC.
;
_cell_angle_alpha 90
_cell_angle_beta 104.932(5)
_cell_angle_gamma 90
_cell_formula_units_Z 4
_cell_length_a 16.284(3)
_cell_length_b 15.365(3)
_cell_length_c 25.030(4)
_cell_measurement_reflns_used 9941
_cell_measurement_temperature 100(2)
_cell_measurement_theta_max 27.97
_cell_measurement_theta_min 2.27
_cell_volume 6051.1(19)
_computing_cell_refinement 'Bruker SAINT'
_computing_data_collection 'Bruker APEX2'
_computing_data_reduction 'Bruker SAINT'
_computing_molecular_graphics 'Bruker SHELXTL (Sheldrick 2008)'
_computing_publication_material 'Bruker SHELXTL (Sheldrick 2008)'
_computing_structure_refinement 'SHELXL-2018/3 (Sheldrick, 2018)'
_computing_structure_solution 'SHELXT (Sheldrick 2015a)'
_diffrn_ambient_temperature 100(2)
_diffrn_measured_fraction_theta_full 0.998
_diffrn_measured_fraction_theta_max 0.990
_diffrn_measurement_device_type 'Bruker APEX-II CCD'
_diffrn_measurement_method '\f and \w scans'
_diffrn_radiation_type MoK\a
_diffrn_radiation_wavelength 0.71073
_diffrn_reflns_av_R_equivalents 0.1325
_diffrn_reflns_av_unetI/netI 0.0902
_diffrn_reflns_Laue_measured_fraction_full 0.998
_diffrn_reflns_Laue_measured_fraction_max 0.990
_diffrn_reflns_limit_h_max 21
_diffrn_reflns_limit_h_min -21
_diffrn_reflns_limit_k_max 20
_diffrn_reflns_limit_k_min -20
_diffrn_reflns_limit_l_max 33
_diffrn_reflns_limit_l_min -33
_diffrn_reflns_number 94114
_diffrn_reflns_point_group_measured_fraction_full 0.998
_diffrn_reflns_point_group_measured_fraction_max 0.990
_diffrn_reflns_theta_full 25.242
_diffrn_reflns_theta_max 28.406
_diffrn_reflns_theta_min 2.701
_exptl_absorpt_coefficient_mu 1.257
_exptl_absorpt_correction_T_max 0.7457
_exptl_absorpt_correction_T_min 0.6545
_exptl_absorpt_correction_type multi-scan
_exptl_absorpt_process_details 'Sadabs (Sheldrick, 1996)'
_exptl_crystal_colour colorless
_exptl_crystal_density_diffrn 1.483
_exptl_crystal_description prism
_exptl_crystal_F_000 2792
_exptl_crystal_size_max 0.28
_exptl_crystal_size_mid 0.23
_exptl_crystal_size_min 0.17
_refine_diff_density_max 1.623
_refine_diff_density_min -0.966
_refine_diff_density_rms 0.119
_refine_ls_extinction_method none
_refine_ls_goodness_of_fit_ref 1.031
_refine_ls_hydrogen_treatment constr
_refine_ls_matrix_type full
_refine_ls_number_parameters 875
_refine_ls_number_reflns 15052
_refine_ls_number_restraints 332
_refine_ls_restrained_S_all 1.042
_refine_ls_R_factor_all 0.1238
_refine_ls_R_factor_gt 0.0637
_refine_ls_shift/su_max 0.001
_refine_ls_shift/su_mean 0.000
_refine_ls_structure_factor_coef Fsqd
_refine_ls_weighting_details 'w=1/[\s^2^(Fo^2^)+(0.0676P)^2^+15.9658P] where P=(Fo^2^+2Fc^2^)/3'
_refine_ls_weighting_scheme calc
_refine_ls_wR_factor_gt 0.1445
_refine_ls_wR_factor_ref 0.1798
_reflns_Friedel_coverage 0.000
_reflns_number_gt 9191
_reflns_number_total 15052
_reflns_threshold_expression 'I > 2\s(I)'
_cod_data_source_file d5ce00291e2.cif
_cod_data_source_block shelx_CCDC1
_cod_depositor_comments 'Adding full bibliography for 1575375--1575376.cif.'
_cod_original_cell_volume 6051.3(18)
_cod_original_sg_symbol_H-M 'P 21/n'
_cod_database_code 1575376
_shelx_shelxl_version_number 2018/3
_shelx_space_group_comment
;
The symmetry employed for this shelxl refinement is uniquely defined
by the following loop, which should always be used as a source of
symmetry information in preference to the above space-group names.
They are only intended as comments.
;

loop_
_space_group_symop_operation_xyz
'x, y, z'
'-x+1/2, y+1/2, -z+1/2'
'-x, -y, -z'
'x-1/2, -y-1/2, z-1/2'

loop_
_atom_site_label
_atom_site_type_symbol
_atom_site_fract_x
_atom_site_fract_y
_atom_site_fract_z
_atom_site_U_iso_or_equiv
_atom_site_adp_type
_atom_site_occupancy
_atom_site_site_symmetry_order
_atom_site_calc_flag
_atom_site_refinement_flags_posn
_atom_site_refinement_flags_adp
_atom_site_refinement_flags_occupancy
_atom_site_disorder_assembly
_atom_site_disorder_group
Zn1 Zn 0.33662(3) 0.63221(3) 0.83491(2) 0.02148(13) Uani 1 1 d . . . . .
Zn2 Zn 0.62694(3) 0.52744(3) 0.64489(2) 0.02136(13) Uani 1 1 d . . . . .
Zn3 Zn 0.81514(3) 0.63256(4) 0.67321(2) 0.02577(14) Uani 1 1 d . . . . .
O1 O 0.43013(19) 0.5593(2) 0.87548(14) 0.0265(7) Uani 1 1 d . . . . .
O2 O 0.2319(2) 0.0384(2) 0.71127(15) 0.0307(8) Uani 1 1 d . . . . .
O3 O 0.40190(19) 0.7028(2) 0.79511(14) 0.0255(7) Uani 1 1 d . . . . .
O4 O 0.43990(19) 0.7981(2) 0.86498(14) 0.0253(7) Uani 1 1 d . . . . .
O5 O 0.6759(2) 1.0097(2) 0.85136(14) 0.0275(7) Uani 1 1 d . . . . .
O6 O 0.78022(19) 0.9496(2) 0.82085(14) 0.0292(8) Uani 1 1 d . . . . .
O7 O 0.7325(2) 0.6903(2) 0.70817(15) 0.0303(8) Uani 1 1 d . . . . .
O8 O 0.6129(2) 0.6126(2) 0.69926(15) 0.0300(8) Uani 1 1 d . . . . .
O9 O 0.9222(2) 0.6944(3) 0.6765(2) 0.0586(13) Uani 1 1 d . . . . .
O11 O 0.5273(2) 0.4673(2) 0.60438(14) 0.0295(8) Uani 1 1 d . . . . .
O12 O 0.5099(2) 0.3938(3) 0.67770(16) 0.0383(9) Uani 1 1 d . . . . .
O13 O 0.25553(19) 0.2013(2) 0.64842(15) 0.0319(8) Uani 1 1 d . . . . .
O14 O 0.1775(2) 0.1735(2) 0.56356(17) 0.0374(9) Uani 1 1 d . . . . .
O15 O 0.24481(18) 0.3223(2) 0.40419(14) 0.0250(7) Uani 1 1 d . . . . .
O16 O 0.36132(19) 0.4059(2) 0.41981(14) 0.0280(8) Uani 1 1 d . . . . .
N1 N 0.4411(2) 0.3662(2) 0.98947(16) 0.0223(8) Uani 1 1 d . . . . .
N2 N 0.2667(2) -0.0135(3) 0.87559(17) 0.0249(9) Uani 1 1 d . . . . .
N3 N 1.0308(3) 0.7868(4) 0.6952(2) 0.0583(16) Uani 1 1 d . . . . .
C1 C 0.4310(3) 0.4965(3) 0.90912(19) 0.0224(9) Uani 1 1 d . . . . .
C2 C 0.5093(3) 0.4575(3) 0.9372(2) 0.0249(10) Uani 1 1 d . . . . .
H2A H 0.560394 0.475210 0.928684 0.030 Uiso 1 1 calc R U . . .
C3 C 0.5120(3) 0.3949(3) 0.9763(2) 0.0242(10) Uani 1 1 d . . . . .
H3A H 0.565340 0.370667 0.994832 0.029 Uiso 1 1 calc R U . . .
C4 C 0.3646(3) 0.4006(3) 0.9626(2) 0.0244(10) Uani 1 1 d . . . . .
H4A H 0.314644 0.379932 0.971329 0.029 Uiso 1 1 calc R U . . .
C5 C 0.3575(3) 0.4635(3) 0.9235(2) 0.0248(10) Uani 1 1 d . . . . .
H5A H 0.303000 0.485771 0.905512 0.030 Uiso 1 1 calc R U . . .
C6 C 0.4470(3) 0.3014(3) 1.03458(19) 0.0238(10) Uani 1 1 d . . . . .
H6A H 0.418393 0.324812 1.061935 0.029 Uiso 1 1 calc R U . . .
H6B H 0.507552 0.291586 1.053713 0.029 Uiso 1 1 calc R U . . .
C7 C 0.4063(3) 0.2152(3) 1.01232(19) 0.0216(9) Uani 1 1 d . . . . .
C8 C 0.4500(3) 0.1595(3) 0.9842(2) 0.0230(10) Uani 1 1 d . . . . .
C9 C 0.5335(3) 0.1791(3) 0.9786(2) 0.0252(10) Uani 1 1 d . . . . .
H9A H 0.561541 0.229939 0.995781 0.030 Uiso 1 1 calc R U . . .
C10 C 0.5732(3) 0.1273(3) 0.9495(2) 0.0286(11) Uani 1 1 d . . . . .
H10A H 0.627792 0.143198 0.945693 0.034 Uiso 1 1 calc R U . . .
C11 C 0.5346(3) 0.0497(3) 0.9247(2) 0.0292(11) Uani 1 1 d . . . . .
H11A H 0.563129 0.013666 0.904388 0.035 Uiso 1 1 calc R U . . .
C12 C 0.4564(3) 0.0269(3) 0.9302(2) 0.0236(10) Uani 1 1 d . . . . .
H12A H 0.431411 -0.025952 0.914122 0.028 Uiso 1 1 calc R U . . .
C13 C 0.4110(3) 0.0802(3) 0.95944(19) 0.0209(9) Uani 1 1 d . . . . .
C14 C 0.3295(3) 0.0572(3) 0.9655(2) 0.0229(10) Uani 1 1 d . . . . .
C15 C 0.2892(3) 0.1089(3) 0.99753(19) 0.0220(9) Uani 1 1 d . . . . .
C16 C 0.2099(3) 0.0841(3) 1.0082(2) 0.0312(11) Uani 1 1 d . . . . .
H16A H 0.183672 0.031143 0.993218 0.037 Uiso 1 1 calc R U . . .
C17 C 0.1714(3) 0.1346(3) 1.0392(2) 0.0346(12) Uani 1 1 d . . . . .
H17A H 0.119433 0.116165 1.046203 0.041 Uiso 1 1 calc R U . . .
C18 C 0.2083(3) 0.2138(4) 1.0610(2) 0.0330(12) Uani 1 1 d . . . . .
H18A H 0.180520 0.248751 1.082342 0.040 Uiso 1 1 calc R U . . .
C19 C 0.2830(3) 0.2415(3) 1.0520(2) 0.0295(11) Uani 1 1 d . . . . .
H19A H 0.306019 0.295940 1.066603 0.035 Uiso 1 1 calc R U . . .
C20 C 0.3275(3) 0.1894(3) 1.02078(19) 0.0209(9) Uani 1 1 d . . . . .
C21 C 0.2891(3) -0.0245(3) 0.9367(2) 0.0257(10) Uani 1 1 d . . . . .
H21A H 0.329012 -0.073911 0.947264 0.031 Uiso 1 1 calc R U . . .
H21B H 0.237110 -0.038230 0.948607 0.031 Uiso 1 1 calc R U . . .
C22 C 0.2939(3) -0.0697(3) 0.8421(2) 0.0262(10) Uani 1 1 d . . . . .
H22A H 0.322866 -0.121140 0.857670 0.031 Uiso 1 1 calc R U . . .
C23 C 0.2812(3) -0.0550(3) 0.7874(2) 0.0263(10) Uani 1 1 d . . . . .
H23A H 0.300660 -0.096547 0.765340 0.032 Uiso 1 1 calc R U . . .
C24 C 0.2391(3) 0.0215(3) 0.7621(2) 0.0251(10) Uani 1 1 d . . . . .
C25 C 0.2061(3) 0.0760(3) 0.7977(2) 0.0314(11) Uani 1 1 d . . . . .
H25A H 0.172796 0.125262 0.782901 0.038 Uiso 1 1 calc R U . . .
C26 C 0.2217(3) 0.0584(3) 0.8523(2) 0.0319(11) Uani 1 1 d . . . . .
H26A H 0.200788 0.097094 0.875314 0.038 Uiso 1 1 calc R U . . .
C27 C 0.4515(3) 0.7605(3) 0.82405(19) 0.0211(9) Uani 1 1 d . . . . .
C28 C 0.5309(3) 0.7802(3) 0.80525(19) 0.0209(9) Uani 1 1 d . . . . .
C29 C 0.5794(3) 0.8527(3) 0.82567(19) 0.0220(9) Uani 1 1 d . . . . .
H29A H 0.561416 0.891605 0.849922 0.026 Uiso 1 1 calc R U . . .
C30 C 0.6551(3) 0.8686(3) 0.81047(19) 0.0225(9) Uani 1 1 d . . . . .
C31 C 0.6813(3) 0.8113(3) 0.77565(19) 0.0223(10) Uani 1 1 d . . . . .
H31A H 0.733142 0.821484 0.765937 0.027 Uiso 1 1 calc R U . . .
C32 C 0.6321(3) 0.7382(3) 0.7546(2) 0.0228(10) Uani 1 1 d . . . . .
C33 C 0.5563(3) 0.7238(3) 0.76965(19) 0.0229(10) Uani 1 1 d . . . . .
H33A H 0.522021 0.674828 0.755318 0.028 Uiso 1 1 calc R U . . .
C34 C 0.7066(3) 0.9484(3) 0.82922(19) 0.0243(10) Uani 1 1 d . . . . .
C35 C 0.6617(3) 0.6758(3) 0.7178(2) 0.0262(10) Uani 1 1 d . . . . .
C36 C 0.9508(3) 0.7681(4) 0.6870(2) 0.0389(13) Uani 1 1 d . . . . .
C37 C 0.8908(4) 0.8412(4) 0.6895(3) 0.0596(19) Uani 1 1 d . . . . .
H37A H 0.832085 0.820874 0.675719 0.089 Uiso 1 1 calc R U . . .
H37B H 0.900989 0.889618 0.666512 0.089 Uiso 1 1 calc R U . . .
H37C H 0.900092 0.860906 0.727818 0.089 Uiso 1 1 calc R U . . .
C38 C 1.0688(19) 0.8683(13) 0.7081(8) 0.062(4) Uani 0.71(2) 1 d D U P A 1
H38A H 1.031158 0.913485 0.687495 0.093 Uiso 0.71(2) 1 calc R U P A 1
H38B H 1.123020 0.869538 0.697839 0.093 Uiso 0.71(2) 1 calc R U P A 1
H38C H 1.079044 0.879061 0.747822 0.093 Uiso 0.71(2) 1 calc R U P A 1
C39 C 1.0929(6) 0.7082(9) 0.7008(8) 0.071(4) Uani 0.71(2) 1 d D U P A 1
H39A H 1.124695 0.701610 0.739537 0.106 Uiso 0.71(2) 1 calc R U P A 1
H39B H 1.132621 0.718493 0.677972 0.106 Uiso 0.71(2) 1 calc R U P A 1
H39C H 1.060372 0.654982 0.688336 0.106 Uiso 0.71(2) 1 calc R U P A 1
C38A C 1.077(5) 0.873(3) 0.722(2) 0.064(6) Uani 0.29(2) 1 d D U P A 2
H38D H 1.100827 0.903700 0.695512 0.096 Uiso 0.29(2) 1 calc R U P A 2
H38E H 1.122839 0.857973 0.754956 0.096 Uiso 0.29(2) 1 calc R U P A 2
H38F H 1.035885 0.910875 0.733635 0.096 Uiso 0.29(2) 1 calc R U P A 2
C39A C 1.0841(17) 0.739(2) 0.6677(18) 0.068(5) Uani 0.29(2) 1 d D U P A 2
H39D H 1.068427 0.677728 0.665620 0.102 Uiso 0.29(2) 1 calc R U P A 2
H39E H 1.143706 0.745764 0.688447 0.102 Uiso 0.29(2) 1 calc R U P A 2
H39F H 1.076653 0.762534 0.630246 0.102 Uiso 0.29(2) 1 calc R U P A 2
O10 O 0.8782(3) 0.5769(4) 0.75281(19) 0.0628(13) Uani 1 1 d . U . . .
N4 N 1.0018(4) 0.5631(4) 0.8173(3) 0.0693(17) Uani 1 1 d . U . . .
C40 C 0.9351(4) 0.6030(4) 0.7912(3) 0.0526(16) Uani 1 1 d . U . . .
C41 C 0.9157(6) 0.6868(5) 0.8207(4) 0.092(3) Uani 1 1 d . U . . .
H41A H 0.856373 0.703882 0.805245 0.138 Uiso 1 1 calc R U . . .
H41B H 0.953227 0.733948 0.815122 0.138 Uiso 1 1 calc R U . . .
H41C H 0.925451 0.675379 0.860369 0.138 Uiso 1 1 calc R U . . .
C42 C 1.0221(6) 0.4808(7) 0.7874(4) 0.103(3) Uani 1 1 d . U . . .
H42A H 0.988690 0.431689 0.795319 0.155 Uiso 1 1 calc R U . . .
H42B H 1.082791 0.467325 0.800593 0.155 Uiso 1 1 calc R U . . .
H42C H 1.007694 0.491380 0.747490 0.155 Uiso 1 1 calc R U . . .
C43 C 1.0674(4) 0.5854(4) 0.8654(3) 0.0557(18) Uani 1 1 d . U . . .
H43A H 1.119055 0.601234 0.854432 0.084 Uiso 1 1 calc R U . . .
H43B H 1.079277 0.535353 0.890506 0.084 Uiso 1 1 calc R U . . .
H43C H 1.048941 0.634743 0.884176 0.084 Uiso 1 1 calc R U . . .
C44 C 0.4905(3) 0.4102(3) 0.6284(2) 0.0251(10) Uani 1 1 d . . . . .
C45 C 0.4180(3) 0.3636(3) 0.5888(2) 0.0215(9) Uani 1 1 d . . . . .
C46 C 0.3655(3) 0.3088(3) 0.6098(2) 0.0255(10) Uani 1 1 d . . . . .
H46A H 0.376195 0.299925 0.648541 0.031 Uiso 1 1 calc R U . . .
C47 C 0.2971(3) 0.2672(3) 0.5735(2) 0.0236(10) Uani 1 1 d . . . . .
C48 C 0.2812(3) 0.2795(3) 0.5171(2) 0.0227(10) Uani 1 1 d . . . . .
H48A H 0.234842 0.250324 0.492882 0.027 Uiso 1 1 calc R U . . .
C49 C 0.3325(3) 0.3341(3) 0.4958(2) 0.0210(9) Uani 1 1 d . . . . .
C50 C 0.4018(3) 0.3757(3) 0.5319(2) 0.0223(10) Uani 1 1 d . . . . .
H50A H 0.437762 0.412362 0.517373 0.027 Uiso 1 1 calc R U . . .
C51 C 0.2385(3) 0.2089(3) 0.5961(2) 0.0274(11) Uani 1 1 d . . . . .
C52 C 0.3115(3) 0.3550(3) 0.4352(2) 0.0222(10) Uani 1 1 d . . . . .
O1S O 0.6853(2) 0.5478(3) 0.92176(18) 0.0438(10) Uani 1 1 d D . . . .
N1S N 0.7667(3) 0.4914(3) 0.8706(2) 0.0436(12) Uani 1 1 d D . . . .
C1S C 0.7417(3) 0.4970(4) 0.9178(2) 0.0381(13) Uani 1 1 d D . . . .
C2S C 0.7833(5) 0.4382(5) 0.9637(3) 0.063(2) Uani 1 1 d D . . . .
H2SA H 0.750159 0.437122 0.991343 0.095 Uiso 1 1 calc R U . . .
H2SB H 0.840817 0.459206 0.980921 0.095 Uiso 1 1 calc R U . . .
H2SC H 0.786259 0.379288 0.949307 0.095 Uiso 1 1 calc R U . . .
C3S C 0.7234(4) 0.5456(5) 0.8237(3) 0.063(2) Uani 1 1 d D . . . .
H3SA H 0.663921 0.553690 0.824333 0.095 Uiso 1 1 calc R U . . .
H3SB H 0.725713 0.517107 0.789143 0.095 Uiso 1 1 calc R U . . .
H3SC H 0.751501 0.602453 0.826331 0.095 Uiso 1 1 calc R U . . .
C4S C 0.8338(4) 0.4338(4) 0.8623(3) 0.0574(18) Uani 1 1 d D . . . .
H4SA H 0.817917 0.373166 0.866371 0.086 Uiso 1 1 calc R U . . .
H4SB H 0.887097 0.447032 0.889826 0.086 Uiso 1 1 calc R U . . .
H4SC H 0.841456 0.442740 0.825098 0.086 Uiso 1 1 calc R U . . .
O2S O 0.4660(8) 0.8367(9) 0.5244(6) 0.105(3) Uani 0.548(9) 1 d D U P B 1
N2S N 0.4128(8) 0.7822(8) 0.5971(6) 0.083(2) Uani 0.548(9) 1 d D U P B 1
C21S C 0.4274(11) 0.8365(10) 0.5585(7) 0.086(2) Uani 0.548(9) 1 d D U P B 1
C22S C 0.3721(12) 0.9082(11) 0.5482(8) 0.086(3) Uani 0.548(9) 1 d D U P B 1
H22B H 0.402100 0.959116 0.539116 0.130 Uiso 0.548(9) 1 calc R U P B 1
H22C H 0.352251 0.920660 0.581243 0.130 Uiso 0.548(9) 1 calc R U P B 1
H22D H 0.323193 0.894951 0.517168 0.130 Uiso 0.548(9) 1 calc R U P B 1
C23S C 0.4485(12) 0.6940(10) 0.6066(10) 0.087(3) Uani 0.548(9) 1 d D U P B 1
H23B H 0.410022 0.652776 0.582646 0.130 Uiso 0.548(9) 1 calc R U P B 1
H23C H 0.455442 0.677831 0.645361 0.130 Uiso 0.548(9) 1 calc R U P B 1
H23D H 0.503969 0.692684 0.598050 0.130 Uiso 0.548(9) 1 calc R U P B 1
C24S C 0.3406(11) 0.7901(13) 0.6226(8) 0.086(3) Uani 0.548(9) 1 d D U P B 1
H24A H 0.317147 0.849078 0.616718 0.130 Uiso 0.548(9) 1 calc R U P B 1
H24B H 0.360394 0.778531 0.662352 0.130 Uiso 0.548(9) 1 calc R U P B 1
H24C H 0.296521 0.747859 0.605587 0.130 Uiso 0.548(9) 1 calc R U P B 1
O2T O 0.3441(8) 0.9055(8) 0.5658(6) 0.073(3) Uani 0.452(9) 1 d D U P B 2
N2T N 0.4364(11) 0.7950(11) 0.5734(7) 0.087(2) Uani 0.452(9) 1 d D U P B 2
C21T C 0.3754(11) 0.8386(11) 0.5875(7) 0.084(2) Uani 0.452(9) 1 d D U P B 2
C22T C 0.3512(16) 0.8102(16) 0.6368(8) 0.089(3) Uani 0.452(9) 1 d D U P B 2
H22E H 0.342096 0.861162 0.658085 0.133 Uiso 0.452(9) 1 calc R U P B 2
H22F H 0.396535 0.774090 0.659479 0.133 Uiso 0.452(9) 1 calc R U P B 2
H22G H 0.298573 0.776200 0.625907 0.133 Uiso 0.452(9) 1 calc R U P B 2
C23T C 0.4699(15) 0.7142(13) 0.6041(12) 0.091(3) Uani 0.452(9) 1 d D U P B 2
H23E H 0.452248 0.711973 0.638674 0.136 Uiso 0.452(9) 1 calc R U P B 2
H23F H 0.532060 0.713954 0.612438 0.136 Uiso 0.452(9) 1 calc R U P B 2
H23G H 0.447305 0.663325 0.581397 0.136 Uiso 0.452(9) 1 calc R U P B 2
C24T C 0.4960(14) 0.7947(15) 0.5355(9) 0.096(3) Uani 0.452(9) 1 d D U P B 2
H24D H 0.472406 0.757422 0.503453 0.144 Uiso 0.452(9) 1 calc R U P B 2
H24E H 0.551713 0.772381 0.555712 0.144 Uiso 0.452(9) 1 calc R U P B 2
H24F H 0.502263 0.854164 0.522904 0.144 Uiso 0.452(9) 1 calc R U P B 2

loop_
_atom_site_aniso_label
_atom_site_aniso_U_11
_atom_site_aniso_U_22
_atom_site_aniso_U_33
_atom_site_aniso_U_23
_atom_site_aniso_U_13
_atom_site_aniso_U_12
Zn1 0.0183(2) 0.0201(3) 0.0291(3) -0.0003(2) 0.0115(2) 0.0008(2)
Zn2 0.0148(2) 0.0216(3) 0.0292(3) -0.0015(2) 0.0084(2) -0.0014(2)
Zn3 0.0156(2) 0.0326(3) 0.0306(3) -0.0076(2) 0.0086(2) -0.0008(2)
O1 0.0237(16) 0.0249(17) 0.0336(19) 0.0023(15) 0.0123(14) 0.0038(14)
O2 0.0305(17) 0.0293(19) 0.034(2) 0.0037(15) 0.0119(15) 0.0084(15)
O3 0.0228(15) 0.0231(17) 0.0335(19) -0.0032(14) 0.0126(14) -0.0052(14)
O4 0.0216(15) 0.0237(17) 0.0330(19) -0.0020(14) 0.0115(14) 0.0002(13)
O5 0.0314(17) 0.0228(17) 0.0331(19) -0.0038(14) 0.0171(15) -0.0059(14)
O6 0.0197(15) 0.036(2) 0.035(2) -0.0089(16) 0.0118(14) -0.0086(14)
O7 0.0236(16) 0.0319(19) 0.041(2) -0.0079(16) 0.0188(15) -0.0012(14)
O8 0.0254(16) 0.0267(18) 0.042(2) -0.0106(16) 0.0171(15) -0.0042(14)
O9 0.030(2) 0.070(3) 0.081(3) -0.039(3) 0.023(2) -0.023(2)
O11 0.0228(16) 0.0301(18) 0.036(2) 0.0025(16) 0.0092(14) -0.0071(15)
O12 0.0319(19) 0.045(2) 0.037(2) 0.0011(18) 0.0054(16) -0.0126(17)
O13 0.0187(15) 0.037(2) 0.043(2) 0.0119(17) 0.0125(15) -0.0013(15)
O14 0.0227(17) 0.032(2) 0.059(3) 0.0018(18) 0.0134(17) -0.0104(15)
O15 0.0170(14) 0.0219(17) 0.0364(19) -0.0023(14) 0.0076(14) -0.0028(13)
O16 0.0215(16) 0.0276(18) 0.036(2) 0.0063(15) 0.0089(14) -0.0058(14)
N1 0.0199(18) 0.0188(19) 0.028(2) -0.0019(16) 0.0061(16) 0.0009(16)
N2 0.0198(18) 0.023(2) 0.032(2) -0.0012(17) 0.0068(16) 0.0008(16)
N3 0.038(3) 0.082(4) 0.056(3) -0.028(3) 0.015(2) -0.032(3)
C1 0.021(2) 0.021(2) 0.026(3) -0.0047(19) 0.0066(18) -0.0010(18)
C2 0.018(2) 0.022(2) 0.034(3) -0.003(2) 0.0067(19) -0.0002(18)
C3 0.016(2) 0.020(2) 0.037(3) -0.006(2) 0.0082(19) -0.0025(18)
C4 0.021(2) 0.022(2) 0.030(3) -0.003(2) 0.0062(19) 0.0006(19)
C5 0.018(2) 0.024(2) 0.031(3) -0.002(2) 0.0048(19) 0.0014(19)
C6 0.025(2) 0.020(2) 0.027(3) 0.0019(19) 0.0061(19) 0.0016(19)
C7 0.019(2) 0.018(2) 0.027(2) -0.0006(18) 0.0035(18) -0.0006(18)
C8 0.019(2) 0.019(2) 0.031(3) 0.0018(19) 0.0059(19) 0.0030(18)
C9 0.024(2) 0.019(2) 0.032(3) -0.0010(19) 0.007(2) -0.0017(19)
C10 0.021(2) 0.021(2) 0.043(3) -0.001(2) 0.008(2) -0.0045(19)
C11 0.026(2) 0.029(3) 0.035(3) -0.004(2) 0.012(2) 0.004(2)
C12 0.020(2) 0.021(2) 0.030(3) -0.001(2) 0.0068(18) -0.0012(19)
C13 0.019(2) 0.021(2) 0.023(2) 0.0020(18) 0.0056(18) 0.0000(18)
C14 0.019(2) 0.019(2) 0.032(3) 0.0006(19) 0.0077(19) -0.0022(18)
C15 0.021(2) 0.021(2) 0.026(3) 0.0052(19) 0.0094(18) 0.0017(18)
C16 0.025(2) 0.025(3) 0.048(3) 0.001(2) 0.016(2) -0.004(2)
C17 0.025(2) 0.034(3) 0.050(3) 0.008(3) 0.018(2) 0.002(2)
C18 0.025(2) 0.041(3) 0.038(3) 0.001(2) 0.016(2) 0.004(2)
C19 0.028(2) 0.026(3) 0.035(3) 0.001(2) 0.011(2) 0.002(2)
C20 0.020(2) 0.020(2) 0.023(2) 0.0022(18) 0.0066(18) 0.0012(18)
C21 0.018(2) 0.028(3) 0.031(3) -0.002(2) 0.0051(19) -0.0049(19)
C22 0.022(2) 0.020(2) 0.038(3) 0.002(2) 0.011(2) 0.0018(19)
C23 0.021(2) 0.023(2) 0.033(3) -0.001(2) 0.006(2) 0.0036(19)
C24 0.017(2) 0.027(2) 0.032(3) 0.000(2) 0.0087(19) -0.0019(19)
C25 0.029(2) 0.024(3) 0.040(3) 0.001(2) 0.007(2) 0.008(2)
C26 0.033(3) 0.026(3) 0.037(3) -0.004(2) 0.010(2) 0.010(2)
C27 0.019(2) 0.019(2) 0.027(2) 0.0062(19) 0.0085(18) 0.0045(18)
C28 0.019(2) 0.021(2) 0.024(2) 0.0024(18) 0.0080(18) 0.0033(18)
C29 0.018(2) 0.023(2) 0.026(2) 0.0013(19) 0.0072(18) 0.0017(18)
C30 0.0156(19) 0.024(2) 0.027(2) 0.001(2) 0.0048(18) 0.0002(18)
C31 0.0164(19) 0.025(2) 0.027(3) -0.0009(19) 0.0082(18) -0.0006(18)
C32 0.018(2) 0.023(2) 0.029(3) -0.0036(19) 0.0093(18) 0.0026(18)
C33 0.017(2) 0.023(2) 0.030(3) -0.0007(19) 0.0087(18) -0.0020(18)
C34 0.021(2) 0.029(3) 0.025(3) 0.000(2) 0.0089(19) -0.0019(19)
C35 0.024(2) 0.028(3) 0.028(3) -0.004(2) 0.011(2) 0.002(2)
C36 0.037(3) 0.050(4) 0.031(3) -0.005(3) 0.012(2) -0.018(3)
C37 0.048(4) 0.041(4) 0.083(5) 0.014(4) 0.004(4) -0.002(3)
C38 0.079(9) 0.079(6) 0.029(10) -0.019(6) 0.016(8) -0.062(5)
C39 0.029(4) 0.087(9) 0.098(11) -0.005(8) 0.019(6) 0.002(5)
C38A 0.079(11) 0.082(10) 0.033(16) -0.015(10) 0.016(13) -0.066(9)
C39A 0.027(7) 0.088(13) 0.095(14) 0.000(11) 0.029(10) -0.006(9)
O10 0.046(2) 0.094(3) 0.045(2) 0.000(2) 0.0048(19) 0.006(2)
N4 0.050(3) 0.078(3) 0.073(3) 0.007(3) 0.002(3) -0.009(3)
C40 0.055(3) 0.042(3) 0.050(3) 0.000(3) -0.005(3) -0.010(3)
C41 0.078(5) 0.067(5) 0.122(7) -0.031(5) 0.010(5) -0.005(4)
C42 0.070(5) 0.105(6) 0.132(7) -0.054(5) 0.020(5) 0.013(5)
C43 0.047(3) 0.052(4) 0.056(4) -0.001(3) -0.008(3) -0.014(3)
C44 0.0138(19) 0.026(2) 0.037(3) -0.006(2) 0.0101(19) -0.0011(18)
C45 0.0140(18) 0.019(2) 0.033(3) 0.0016(19) 0.0081(18) -0.0009(17)
C46 0.020(2) 0.026(2) 0.032(3) 0.006(2) 0.0103(19) 0.0049(19)
C47 0.0129(19) 0.017(2) 0.042(3) 0.005(2) 0.0102(19) 0.0018(17)
C48 0.017(2) 0.015(2) 0.038(3) 0.0019(19) 0.0104(19) 0.0009(17)
C49 0.0151(19) 0.015(2) 0.035(3) 0.0001(19) 0.0103(18) 0.0009(17)
C50 0.0166(19) 0.018(2) 0.035(3) 0.0057(19) 0.0113(19) 0.0000(17)
C51 0.020(2) 0.021(2) 0.044(3) 0.011(2) 0.012(2) 0.0053(19)
C52 0.0165(19) 0.016(2) 0.037(3) -0.0012(19) 0.0122(19) 0.0026(17)
O1S 0.038(2) 0.039(2) 0.062(3) -0.001(2) 0.025(2) 0.0005(18)
N1S 0.040(3) 0.048(3) 0.046(3) 0.005(2) 0.018(2) 0.006(2)
C1S 0.034(3) 0.033(3) 0.051(4) -0.003(3) 0.016(3) -0.007(2)
C2S 0.079(5) 0.056(4) 0.060(5) 0.014(4) 0.027(4) 0.017(4)
C3S 0.060(4) 0.070(5) 0.058(4) 0.028(4) 0.013(4) 0.010(4)
C4S 0.060(4) 0.056(4) 0.065(5) 0.000(4) 0.034(4) 0.021(3)
O2S 0.100(5) 0.105(5) 0.105(5) -0.003(4) 0.017(4) -0.006(4)
N2S 0.082(3) 0.073(3) 0.088(3) -0.003(2) 0.009(2) 0.005(2)
C21S 0.087(3) 0.076(3) 0.088(3) -0.003(3) 0.010(2) 0.000(3)
C22S 0.099(5) 0.063(4) 0.086(5) -0.001(4) 0.004(4) -0.006(4)
C23S 0.079(5) 0.076(4) 0.095(5) 0.000(4) 0.005(5) 0.007(4)
C24S 0.086(5) 0.074(5) 0.092(5) -0.006(5) 0.011(4) 0.001(4)
O2T 0.070(5) 0.059(4) 0.086(5) -0.004(4) 0.015(4) -0.008(4)
N2T 0.086(3) 0.078(3) 0.091(3) -0.003(3) 0.010(2) 0.005(2)
C21T 0.083(3) 0.073(3) 0.088(3) -0.002(3) 0.009(2) 0.002(2)
C22T 0.090(5) 0.078(5) 0.090(5) 0.002(4) 0.011(4) -0.001(5)
C23T 0.087(5) 0.081(5) 0.095(5) -0.002(4) 0.005(5) 0.011(4)
C24T 0.093(5) 0.091(6) 0.099(5) -0.004(5) 0.016(4) 0.001(5)

loop_
_atom_type_symbol
_atom_type_description
_atom_type_scat_dispersion_real
_atom_type_scat_dispersion_imag
_atom_type_scat_source
C C 0.0033 0.0016 'International Tables Vol C Tables 4.2.6.8 and 6.1.1.4'
H H 0.0000 0.0000 'International Tables Vol C Tables 4.2.6.8 and 6.1.1.4'
N N 0.0061 0.0033 'International Tables Vol C Tables 4.2.6.8 and 6.1.1.4'
O O 0.0106 0.0060 'International Tables Vol C Tables 4.2.6.8 and 6.1.1.4'
Zn Zn 0.2839 1.4301 'International Tables Vol C Tables 4.2.6.8 and 6.1.1.4'

loop_
_geom_angle_atom_site_label_1
_geom_angle_atom_site_label_2
_geom_angle_atom_site_label_3
_geom_angle
_geom_angle_site_symmetry_1
_geom_angle_site_symmetry_3
_geom_angle_publ_flag
O1 Zn1 O3 97.43(14) . . ?
O1 Zn1 O13 137.26(15) . 2_556 ?
O3 Zn1 O13 110.61(14) . 2_556 ?
O1 Zn1 O2 97.55(14) . 2_556 ?
O3 Zn1 O2 113.59(14) . 2_556 ?
O13 Zn1 O2 99.74(14) 2_556 2_556 ?
O11 Zn2 O8 117.34(14) . . ?
O11 Zn2 O6 113.14(15) . 2_646 ?
O8 Zn2 O6 108.87(15) . 2_646 ?
O11 Zn2 O16 93.67(14) . 3_666 ?
O8 Zn2 O16 106.26(15) . 3_666 ?
O6 Zn2 O16 117.00(14) 2_646 3_666 ?
O9 Zn3 O7 117.26(16) . . ?
O9 Zn3 O5 109.51(16) . 2_646 ?
O7 Zn3 O5 131.71(14) . 2_646 ?
O9 Zn3 O15 94.41(18) . 3_666 ?
O7 Zn3 O15 93.06(14) . 3_666 ?
O5 Zn3 O15 94.80(13) 2_646 3_666 ?
O9 Zn3 O10 87.0(2) . . ?
O7 Zn3 O10 89.16(16) . . ?
O5 Zn3 O10 81.70(17) 2_646 . ?
O15 Zn3 O10 176.49(17) 3_666 . ?
C1 O1 Zn1 130.6(3) . . ?
C24 O2 Zn1 128.2(3) . 2_546 ?
C27 O3 Zn1 116.0(3) . . ?
C34 O5 Zn3 120.1(3) . 2_656 ?
C34 O6 Zn2 126.6(3) . 2_656 ?
C35 O7 Zn3 139.7(3) . . ?
C35 O8 Zn2 126.7(3) . . ?
C36 O9 Zn3 137.5(4) . . ?
C44 O11 Zn2 120.8(3) . . ?
C51 O13 Zn1 107.0(3) . 2_546 ?
C52 O15 Zn3 124.7(3) . 3_666 ?
C52 O16 Zn2 141.7(3) . 3_666 ?
C3 N1 C4 118.8(4) . . ?
C3 N1 C6 120.6(4) . . ?
C4 N1 C6 120.5(4) . . ?
C22 N2 C26 118.4(4) . . ?
C22 N2 C21 122.0(4) . . ?
C26 N2 C21 119.4(4) . . ?
C36 N3 C38 127.1(13) . . ?
C36 N3 C39A 121.1(13) . . ?
C36 N3 C39 116.3(7) . . ?
C38 N3 C39 115.8(12) . . ?
C36 N3 C38A 127(3) . . ?
C39A N3 C38A 110(3) . . ?
O1 C1 C2 120.0(4) . . ?
O1 C1 C5 124.5(4) . . ?
C2 C1 C5 115.4(4) . . ?
C3 C2 C1 120.7(4) . . ?
C3 C2 H2A 119.7 . . ?
C1 C2 H2A 119.7 . . ?
N1 C3 C2 122.2(4) . . ?
N1 C3 H3A 118.9 . . ?
C2 C3 H3A 118.9 . . ?
C5 C4 N1 122.0(4) . . ?
C5 C4 H4A 119.0 . . ?
N1 C4 H4A 119.0 . . ?
C4 C5 C1 120.9(4) . . ?
C4 C5 H5A 119.6 . . ?
C1 C5 H5A 119.6 . . ?
N1 C6 C7 111.5(4) . . ?
N1 C6 H6A 109.3 . . ?
C7 C6 H6A 109.3 . . ?
N1 C6 H6B 109.3 . . ?
C7 C6 H6B 109.3 . . ?
H6A C6 H6B 108.0 . . ?
C20 C7 C8 119.9(4) . . ?
C20 C7 C6 121.2(4) . . ?
C8 C7 C6 118.8(4) . . ?
C7 C8 C9 122.2(4) . . ?
C7 C8 C13 120.4(4) . . ?
C9 C8 C13 117.4(4) . . ?
C10 C9 C8 121.8(4) . . ?
C10 C9 H9A 119.1 . . ?
C8 C9 H9A 119.1 . . ?
C9 C10 C11 120.8(4) . . ?
C9 C10 H10A 119.6 . . ?
C11 C10 H10A 119.6 . . ?
C12 C11 C10 119.6(4) . . ?
C12 C11 H11A 120.2 . . ?
C10 C11 H11A 120.2 . . ?
C11 C12 C13 121.8(4) . . ?
C11 C12 H12A 119.1 . . ?
C13 C12 H12A 119.1 . . ?
C14 C13 C12 122.3(4) . . ?
C14 C13 C8 119.1(4) . . ?
C12 C13 C8 118.6(4) . . ?
C15 C14 C13 120.5(4) . . ?
C15 C14 C21 122.1(4) . . ?
C13 C14 C21 117.4(4) . . ?
C14 C15 C16 122.0(4) . . ?
C14 C15 C20 120.0(4) . . ?
C16 C15 C20 118.0(4) . . ?
C17 C16 C15 121.6(5) . . ?
C17 C16 H16A 119.2 . . ?
C15 C16 H16A 119.2 . . ?
C16 C17 C18 120.2(4) . . ?
C16 C17 H17A 119.9 . . ?
C18 C17 H17A 119.9 . . ?
C19 C18 C17 121.2(5) . . ?
C19 C18 H18A 119.4 . . ?
C17 C18 H18A 119.4 . . ?
C18 C19 C20 120.8(5) . . ?
C18 C19 H19A 119.6 . . ?
C20 C19 H19A 119.6 . . ?
C7 C20 C19 122.0(4) . . ?
C7 C20 C15 119.8(4) . . ?
C19 C20 C15 118.2(4) . . ?
N2 C21 C14 111.0(4) . . ?
N2 C21 H21A 109.4 . . ?
C14 C21 H21A 109.4 . . ?
N2 C21 H21B 109.4 . . ?
C14 C21 H21B 109.4 . . ?
H21A C21 H21B 108.0 . . ?
C23 C22 N2 122.1(4) . . ?
C23 C22 H22A 119.0 . . ?
N2 C22 H22A 119.0 . . ?
C22 C23 C24 121.3(4) . . ?
C22 C23 H23A 119.4 . . ?
C24 C23 H23A 119.4 . . ?
O2 C24 C25 123.5(4) . . ?
O2 C24 C23 121.4(4) . . ?
C25 C24 C23 115.0(4) . . ?
C26 C25 C24 120.8(5) . . ?
C26 C25 H25A 119.6 . . ?
C24 C25 H25A 119.6 . . ?
C25 C26 N2 122.1(5) . . ?
C25 C26 H26A 118.9 . . ?
N2 C26 H26A 118.9 . . ?
O4 C27 O3 125.6(4) . . ?
O4 C27 C28 119.3(4) . . ?
O3 C27 C28 115.1(4) . . ?
C33 C28 C29 120.4(4) . . ?
C33 C28 C27 119.7(4) . . ?
C29 C28 C27 119.8(4) . . ?
C28 C29 C30 119.8(4) . . ?
C28 C29 H29A 120.1 . . ?
C30 C29 H29A 120.1 . . ?
C31 C30 C29 119.8(4) . . ?
C31 C30 C34 118.8(4) . . ?
C29 C30 C34 121.3(4) . . ?
C30 C31 C32 120.6(4) . . ?
C30 C31 H31A 119.7 . . ?
C32 C31 H31A 119.7 . . ?
C33 C32 C31 119.0(4) . . ?
C33 C32 C35 120.8(4) . . ?
C31 C32 C35 120.2(4) . . ?
C28 C33 C32 120.4(4) . . ?
C28 C33 H33A 119.8 . . ?
C32 C33 H33A 119.8 . . ?
O5 C34 O6 124.1(4) . . ?
O5 C34 C30 119.9(4) . . ?
O6 C34 C30 116.0(4) . . ?
O7 C35 O8 125.8(4) . . ?
O7 C35 C32 117.5(4) . . ?
O8 C35 C32 116.6(4) . . ?
O9 C36 N3 123.3(6) . . ?
O9 C36 C37 119.0(5) . . ?
N3 C36 C37 117.7(6) . . ?
C36 C37 H37A 109.5 . . ?
C36 C37 H37B 109.5 . . ?
H37A C37 H37B 109.5 . . ?
C36 C37 H37C 109.5 . . ?
H37A C37 H37C 109.5 . . ?
H37B C37 H37C 109.5 . . ?
N3 C38 H38A 109.5 . . ?
N3 C38 H38B 109.5 . . ?
H38A C38 H38B 109.5 . . ?
N3 C38 H38C 109.5 . . ?
H38A C38 H38C 109.5 . . ?
H38B C38 H38C 109.5 . . ?
N3 C39 H39A 109.5 . . ?
N3 C39 H39B 109.5 . . ?
H39A C39 H39B 109.5 . . ?
N3 C39 H39C 109.5 . . ?
H39A C39 H39C 109.5 . . ?
H39B C39 H39C 109.5 . . ?
N3 C38A H38D 109.5 . . ?
N3 C38A H38E 109.5 . . ?
H38D C38A H38E 109.5 . . ?
N3 C38A H38F 109.5 . . ?
H38D C38A H38F 109.5 . . ?
H38E C38A H38F 109.5 . . ?
N3 C39A H39D 109.5 . . ?
N3 C39A H39E 109.5 . . ?
H39D C39A H39E 109.5 . . ?
N3 C39A H39F 109.5 . . ?
H39D C39A H39F 109.5 . . ?
H39E C39A H39F 109.5 . . ?
C40 O10 Zn3 132.7(5) . . ?
C40 N4 C43 132.2(7) . . ?
C40 N4 C42 113.9(7) . . ?
C43 N4 C42 113.3(6) . . ?
O10 C40 N4 128.5(7) . . ?
O10 C40 C41 116.2(7) . . ?
N4 C40 C41 113.8(7) . . ?
C40 C41 H41A 109.5 . . ?
C40 C41 H41B 109.5 . . ?
H41A C41 H41B 109.5 . . ?
C40 C41 H41C 109.5 . . ?
H41A C41 H41C 109.5 . . ?
H41B C41 H41C 109.5 . . ?
N4 C42 H42A 109.5 . . ?
N4 C42 H42B 109.5 . . ?
H42A C42 H42B 109.5 . . ?
N4 C42 H42C 109.5 . . ?
H42A C42 H42C 109.5 . . ?
H42B C42 H42C 109.5 . . ?
N4 C43 H43A 109.5 . . ?
N4 C43 H43B 109.5 . . ?
H43A C43 H43B 109.5 . . ?
N4 C43 H43C 109.5 . . ?
H43A C43 H43C 109.5 . . ?
H43B C43 H43C 109.5 . . ?
O12 C44 O11 125.5(4) . . ?
O12 C44 C45 121.3(4) . . ?
O11 C44 C45 113.2(4) . . ?
C50 C45 C46 119.5(4) . . ?
C50 C45 C44 121.2(4) . . ?
C46 C45 C44 119.3(4) . . ?
C45 C46 C47 119.6(4) . . ?
C45 C46 H46A 120.2 . . ?
C47 C46 H46A 120.2 . . ?
C48 C47 C46 120.7(4) . . ?
C48 C47 C51 119.4(4) . . ?
C46 C47 C51 120.0(4) . . ?
C47 C48 C49 120.3(4) . . ?
C47 C48 H48A 119.9 . . ?
C49 C48 H48A 119.9 . . ?
C48 C49 C50 119.6(4) . . ?
C48 C49 C52 121.1(4) . . ?
C50 C49 C52 119.2(4) . . ?
C45 C50 C49 120.4(4) . . ?
C45 C50 H50A 119.8 . . ?
C49 C50 H50A 119.8 . . ?
O14 C51 O13 124.2(4) . . ?
O14 C51 C47 119.3(5) . . ?
O13 C51 C47 116.5(4) . . ?
O16 C52 O15 125.3(5) . . ?
O16 C52 C49 116.5(4) . . ?
O15 C52 C49 118.1(4) . . ?
C1S N1S C4S 124.6(5) . . ?
C1S N1S C3S 118.4(5) . . ?
C4S N1S C3S 117.0(5) . . ?
O1S C1S N1S 120.7(5) . . ?
O1S C1S C2S 121.8(6) . . ?
N1S C1S C2S 117.5(5) . . ?
C1S C2S H2SA 109.5 . . ?
C1S C2S H2SB 109.5 . . ?
H2SA C2S H2SB 109.5 . . ?
C1S C2S H2SC 109.5 . . ?
H2SA C2S H2SC 109.5 . . ?
H2SB C2S H2SC 109.5 . . ?
N1S C3S H3SA 109.5 . . ?
N1S C3S H3SB 109.5 . . ?
H3SA C3S H3SB 109.5 . . ?
N1S C3S H3SC 109.5 . . ?
H3SA C3S H3SC 109.5 . . ?
H3SB C3S H3SC 109.5 . . ?
N1S C4S H4SA 109.5 . . ?
N1S C4S H4SB 109.5 . . ?
H4SA C4S H4SB 109.5 . . ?
N1S C4S H4SC 109.5 . . ?
H4SA C4S H4SC 109.5 . . ?
H4SB C4S H4SC 109.5 . . ?
C21S N2S C23S 123.5(14) . . ?
C21S N2S C24S 124.6(13) . . ?
C23S N2S C24S 109.4(13) . . ?
O2S C21S N2S 138.3(16) . . ?
O2S C21S C22S 107.4(15) . . ?
N2S C21S C22S 113.2(14) . . ?
C21S C22S H22B 109.5 . . ?
C21S C22S H22C 109.5 . . ?
H22B C22S H22C 109.5 . . ?
C21S C22S H22D 109.5 . . ?
H22B C22S H22D 109.5 . . ?
H22C C22S H22D 109.5 . . ?
N2S C23S H23B 109.5 . . ?
N2S C23S H23C 109.5 . . ?
H23B C23S H23C 109.5 . . ?
N2S C23S H23D 109.5 . . ?
H23B C23S H23D 109.5 . . ?
H23C C23S H23D 109.5 . . ?
N2S C24S H24A 109.5 . . ?
N2S C24S H24B 109.5 . . ?
H24A C24S H24B 109.5 . . ?
N2S C24S H24C 109.5 . . ?
H24A C24S H24C 109.5 . . ?
H24B C24S H24C 109.5 . . ?
C21T N2T C23T 119.1(16) . . ?
C21T N2T C24T 144.4(16) . . ?
C23T N2T C24T 96.4(14) . . ?
O2T C21T N2T 124.7(16) . . ?
O2T C21T C22T 117.4(16) . . ?
N2T C21T C22T 117.5(16) . . ?
C21T C22T H22E 109.5 . . ?
C21T C22T H22F 109.5 . . ?
H22E C22T H22F 109.5 . . ?
C21T C22T H22G 109.5 . . ?
H22E C22T H22G 109.5 . . ?
H22F C22T H22G 109.5 . . ?
N2T C23T H23E 109.5 . . ?
N2T C23T H23F 109.5 . . ?
H23E C23T H23F 109.5 . . ?
N2T C23T H23G 109.5 . . ?
H23E C23T H23G 109.5 . . ?
H23F C23T H23G 109.5 . . ?
N2T C24T H24D 109.5 . . ?
N2T C24T H24E 109.5 . . ?
H24D C24T H24E 109.5 . . ?
N2T C24T H24F 109.5 . . ?
H24D C24T H24F 109.5 . . ?
H24E C24T H24F 109.5 . . ?

loop_
_geom_bond_atom_site_label_1
_geom_bond_atom_site_label_2
_geom_bond_distance
_geom_bond_site_symmetry_2
_geom_bond_publ_flag
Zn1 O1 1.951(3) . ?
Zn1 O3 1.961(3) . ?
Zn1 O13 1.968(3) 2_556 ?
Zn1 O2 1.999(3) 2_556 ?
Zn2 O11 1.914(3) . ?
Zn2 O8 1.943(3) . ?
Zn2 O6 1.945(3) 2_646 ?
Zn2 O16 1.967(3) 3_666 ?
Zn3 O9 1.968(4) . ?
Zn3 O7 1.992(3) . ?
Zn3 O5 2.002(3) 2_646 ?
Zn3 O15 2.053(3) 3_666 ?
Zn3 O10 2.168(5) . ?
O1 C1 1.279(6) . ?
O2 C24 1.274(6) . ?
O3 C27 1.288(5) . ?
O4 C27 1.232(5) . ?
O5 C34 1.260(5) . ?
O6 C34 1.269(5) . ?
O7 C35 1.258(5) . ?
O8 C35 1.265(6) . ?
O9 C36 1.227(7) . ?
O11 C44 1.294(6) . ?
O12 C44 1.219(6) . ?
O13 C51 1.272(6) . ?
O14 C51 1.237(6) . ?
O15 C52 1.265(5) . ?
O16 C52 1.257(5) . ?
N1 C3 1.354(5) . ?
N1 C4 1.360(6) . ?
N1 C6 1.490(6) . ?
N2 C22 1.355(6) . ?
N2 C26 1.369(6) . ?
N2 C21 1.487(6) . ?
N3 C36 1.297(7) . ?
N3 C38 1.40(2) . ?
N3 C39A 1.44(3) . ?
N3 C39 1.559(14) . ?
N3 C38A 1.59(5) . ?
C1 C2 1.421(6) . ?
C1 C5 1.428(6) . ?
C2 C3 1.364(7) . ?
C2 H2A 0.9500 . ?
C3 H3A 0.9500 . ?
C4 C5 1.358(7) . ?
C4 H4A 0.9500 . ?
C5 H5A 0.9500 . ?
C6 C7 1.521(6) . ?
C6 H6A 0.9900 . ?
C6 H6B 0.9900 . ?
C7 C20 1.410(6) . ?
C7 C8 1.412(6) . ?
C8 C9 1.435(6) . ?
C8 C13 1.438(6) . ?
C9 C10 1.351(7) . ?
C9 H9A 0.9500 . ?
C10 C11 1.415(7) . ?
C10 H10A 0.9500 . ?
C11 C12 1.362(6) . ?
C11 H11A 0.9500 . ?
C12 C13 1.426(6) . ?
C12 H12A 0.9500 . ?
C13 C14 1.418(6) . ?
C14 C15 1.405(6) . ?
C14 C21 1.512(6) . ?
C15 C16 1.436(6) . ?
C15 C20 1.439(6) . ?
C16 C17 1.359(7) . ?
C16 H16A 0.9500 . ?
C17 C18 1.404(8) . ?
C17 H17A 0.9500 . ?
C18 C19 1.361(6) . ?
C18 H18A 0.9500 . ?
C19 C20 1.439(6) . ?
C19 H19A 0.9500 . ?
C21 H21A 0.9900 . ?
C21 H21B 0.9900 . ?
C22 C23 1.351(7) . ?
C22 H22A 0.9500 . ?
C23 C24 1.425(6) . ?
C23 H23A 0.9500 . ?
C24 C25 1.424(7) . ?
C25 C26 1.352(7) . ?
C25 H25A 0.9500 . ?
C26 H26A 0.9500 . ?
C27 C28 1.516(6) . ?
C28 C33 1.381(6) . ?
C28 C29 1.385(6) . ?
C29 C30 1.402(6) . ?
C29 H29A 0.9500 . ?
C30 C31 1.382(6) . ?
C30 C34 1.492(6) . ?
C31 C32 1.401(6) . ?
C31 H31A 0.9500 . ?
C32 C33 1.399(6) . ?
C32 C35 1.492(6) . ?
C33 H33A 0.9500 . ?
C36 C37 1.501(9) . ?
C37 H37A 0.9800 . ?
C37 H37B 0.9800 . ?
C37 H37C 0.9800 . ?
C38 H38A 0.9800 . ?
C38 H38B 0.9800 . ?
C38 H38C 0.9800 . ?
C39 H39A 0.9800 . ?
C39 H39B 0.9800 . ?
C39 H39C 0.9800 . ?
C38A H38D 0.9800 . ?
C38A H38E 0.9800 . ?
C38A H38F 0.9800 . ?
C39A H39D 0.9800 . ?
C39A H39E 0.9800 . ?
C39A H39F 0.9800 . ?
O10 C40 1.218(7) . ?
N4 C40 1.272(8) . ?
N4 C43 1.430(8) . ?
N4 C42 1.548(10) . ?
C40 C41 1.557(10) . ?
C41 H41A 0.9800 . ?
C41 H41B 0.9800 . ?
C41 H41C 0.9800 . ?
C42 H42A 0.9800 . ?
C42 H42B 0.9800 . ?
C42 H42C 0.9800 . ?
C43 H43A 0.9800 . ?
C43 H43B 0.9800 . ?
C43 H43C 0.9800 . ?
C44 C45 1.512(6) . ?
C45 C50 1.392(7) . ?
C45 C46 1.396(6) . ?
C46 C47 1.398(6) . ?
C46 H46A 0.9500 . ?
C47 C48 1.380(7) . ?
C47 C51 1.520(6) . ?
C48 C49 1.385(6) . ?
C48 H48A 0.9500 . ?
C49 C50 1.404(6) . ?
C49 C52 1.501(7) . ?
C50 H50A 0.9500 . ?
O1S C1S 1.229(6) . ?
N1S C1S 1.347(7) . ?
N1S C4S 1.463(7) . ?
N1S C3S 1.464(7) . ?
C1S C2S 1.481(8) . ?
C2S H2SA 0.9800 . ?
C2S H2SB 0.9800 . ?
C2S H2SC 0.9800 . ?
C3S H3SA 0.9800 . ?
C3S H3SB 0.9800 . ?
C3S H3SC 0.9800 . ?
C4S H4SA 0.9800 . ?
C4S H4SB 0.9800 . ?
C4S H4SC 0.9800 . ?
O2S C21S 1.184(13) . ?
N2S C21S 1.343(13) . ?
N2S C23S 1.470(13) . ?
N2S C24S 1.479(15) . ?
C21S C22S 1.406(16) . ?
C22S H22B 0.9800 . ?
C22S H22C 0.9800 . ?
C22S H22D 0.9800 . ?
C23S H23B 0.9800 . ?
C23S H23C 0.9800 . ?
C23S H23D 0.9800 . ?
C24S H24A 0.9800 . ?
C24S H24B 0.9800 . ?
C24S H24C 0.9800 . ?
O2T C21T 1.211(14) . ?
N2T C21T 1.320(14) . ?
N2T C23T 1.489(15) . ?
N2T C24T 1.522(15) . ?
C21T C22T 1.455(17) . ?
C22T H22E 0.9800 . ?
C22T H22F 0.9800 . ?
C22T H22G 0.9800 . ?
C23T H23E 0.9800 . ?
C23T H23F 0.9800 . ?
C23T H23G 0.9800 . ?
C24T H24D 0.9800 . ?
C24T H24E 0.9800 . ?
C24T H24F 0.9800 . ?

loop_
_geom_hbond_atom_site_label_D
_geom_hbond_atom_site_label_H
_geom_hbond_atom_site_label_A
_geom_hbond_distance_DH
_geom_hbond_distance_HA
_geom_hbond_distance_DA
_geom_hbond_angle_DHA
_geom_hbond_site_symmetry_A
_geom_hbond_publ_flag
C2 H2A O1S 0.95 2.36 3.295(6) 166.1 . yes
C3 H3A O14 0.95 2.27 3.179(6) 161.0 4_666 yes
C4 H4A O2T^b 0.95 2.54 3.288(14) 135.6 2_546 yes
C6 H6B O4 0.99 2.42 3.109(6) 125.8 3_667 yes
C22 H22A O4 0.95 2.24 3.066(6) 144.6 1_545 yes
C25 H25A O3 0.95 2.34 3.192(6) 148.5 2_546 yes
C37 H37C O12 0.98 2.49 3.399(9) 153.7 2_656 yes
C38^a H38C^a O12 0.98 2.65 3.44(3) 138.5 2_656 yes
C38A^b H38F^b O12 0.98 2.53 3.19(7) 124.5 2_656 yes
C41 H41B O12 0.98 2.52 3.400(10) 148.7 2_656 yes
C43 H43A O13 0.98 2.57 3.481(7) 154.3 2_656 yes
C43 H43B O2T^b 0.98 2.46 3.377(15) 156.4 2_646 yes

loop_
_geom_torsion_atom_site_label_1
_geom_torsion_atom_site_label_2
_geom_torsion_atom_site_label_3
_geom_torsion_atom_site_label_4
_geom_torsion
_geom_torsion_site_symmetry_1
_geom_torsion_site_symmetry_2
_geom_torsion_site_symmetry_3
_geom_torsion_site_symmetry_4
_geom_torsion_publ_flag
Zn1 O1 C1 C2 -174.9(3) . . . . ?
Zn1 O1 C1 C5 1.9(7) . . . . ?
O1 C1 C2 C3 175.1(4) . . . . ?
C5 C1 C2 C3 -2.0(7) . . . . ?
C4 N1 C3 C2 0.5(7) . . . . ?
C6 N1 C3 C2 -176.5(4) . . . . ?
C1 C2 C3 N1 1.1(7) . . . . ?
C3 N1 C4 C5 -0.9(7) . . . . ?
C6 N1 C4 C5 176.1(4) . . . . ?
N1 C4 C5 C1 -0.2(7) . . . . ?
O1 C1 C5 C4 -175.3(4) . . . . ?
C2 C1 C5 C4 1.6(7) . . . . ?
C3 N1 C6 C7 -114.1(4) . . . . ?
C4 N1 C6 C7 69.0(5) . . . . ?
N1 C6 C7 C20 -106.6(5) . . . . ?
N1 C6 C7 C8 75.4(5) . . . . ?
C20 C7 C8 C9 -174.6(4) . . . . ?
C6 C7 C8 C9 3.5(7) . . . . ?
C20 C7 C8 C13 6.1(7) . . . . ?
C6 C7 C8 C13 -175.9(4) . . . . ?
C7 C8 C9 C10 -177.0(5) . . . . ?
C13 C8 C9 C10 2.4(7) . . . . ?
C8 C9 C10 C11 -1.9(8) . . . . ?
C9 C10 C11 C12 0.0(8) . . . . ?
C10 C11 C12 C13 1.3(7) . . . . ?
C11 C12 C13 C14 -179.9(5) . . . . ?
C11 C12 C13 C8 -0.8(7) . . . . ?
C7 C8 C13 C14 -2.5(7) . . . . ?
C9 C8 C13 C14 178.1(4) . . . . ?
C7 C8 C13 C12 178.4(4) . . . . ?
C9 C8 C13 C12 -1.0(6) . . . . ?
C12 C13 C14 C15 176.1(4) . . . . ?
C8 C13 C14 C15 -3.0(7) . . . . ?
C12 C13 C14 C21 -3.6(7) . . . . ?
C8 C13 C14 C21 177.3(4) . . . . ?
C13 C14 C15 C16 -175.0(5) . . . . ?
C21 C14 C15 C16 4.6(7) . . . . ?
C13 C14 C15 C20 4.9(7) . . . . ?
C21 C14 C15 C20 -175.4(4) . . . . ?
C14 C15 C16 C17 180.0(5) . . . . ?
C20 C15 C16 C17 0.0(7) . . . . ?
C15 C16 C17 C18 1.1(8) . . . . ?
C16 C17 C18 C19 -0.5(8) . . . . ?
C17 C18 C19 C20 -1.2(8) . . . . ?
C8 C7 C20 C19 176.2(4) . . . . ?
C6 C7 C20 C19 -1.8(7) . . . . ?
C8 C7 C20 C15 -4.1(7) . . . . ?
C6 C7 C20 C15 177.9(4) . . . . ?
C18 C19 C20 C7 -178.0(5) . . . . ?
C18 C19 C20 C15 2.3(7) . . . . ?
C14 C15 C20 C7 -1.4(7) . . . . ?
C16 C15 C20 C7 178.6(4) . . . . ?
C14 C15 C20 C19 178.4(4) . . . . ?
C16 C15 C20 C19 -1.7(6) . . . . ?
C22 N2 C21 C14 125.9(4) . . . . ?
C26 N2 C21 C14 -50.0(5) . . . . ?
C15 C14 C21 N2 112.7(5) . . . . ?
C13 C14 C21 N2 -67.6(5) . . . . ?
C26 N2 C22 C23 2.9(7) . . . . ?
C21 N2 C22 C23 -173.0(4) . . . . ?
N2 C22 C23 C24 0.8(7) . . . . ?
Zn1 O2 C24 C25 -8.4(7) 2_546 . . . ?
Zn1 O2 C24 C23 171.3(3) 2_546 . . . ?
C22 C23 C24 O2 175.3(4) . . . . ?
C22 C23 C24 C25 -5.0(7) . . . . ?
O2 C24 C25 C26 -174.6(5) . . . . ?
C23 C24 C25 C26 5.8(7) . . . . ?
C24 C25 C26 N2 -2.4(8) . . . . ?
C22 N2 C26 C25 -2.1(7) . . . . ?
C21 N2 C26 C25 173.9(4) . . . . ?
Zn1 O3 C27 O4 -29.4(6) . . . . ?
Zn1 O3 C27 C28 149.3(3) . . . . ?
O4 C27 C28 C33 162.9(4) . . . . ?
O3 C27 C28 C33 -15.9(6) . . . . ?
O4 C27 C28 C29 -14.4(6) . . . . ?
O3 C27 C28 C29 166.8(4) . . . . ?
C33 C28 C29 C30 -0.5(7) . . . . ?
C27 C28 C29 C30 176.8(4) . . . . ?
C28 C29 C30 C31 -0.7(7) . . . . ?
C28 C29 C30 C34 176.7(4) . . . . ?
C29 C30 C31 C32 1.2(7) . . . . ?
C34 C30 C31 C32 -176.3(4) . . . . ?
C30 C31 C32 C33 -0.5(7) . . . . ?
C30 C31 C32 C35 -178.9(4) . . . . ?
C29 C28 C33 C32 1.2(7) . . . . ?
C27 C28 C33 C32 -176.1(4) . . . . ?
C31 C32 C33 C28 -0.6(7) . . . . ?
C35 C32 C33 C28 177.7(4) . . . . ?
Zn3 O5 C34 O6 46.6(6) 2_656 . . . ?
Zn3 O5 C34 C30 -132.6(4) 2_656 . . . ?
Zn2 O6 C34 O5 16.9(7) 2_656 . . . ?
Zn2 O6 C34 C30 -163.8(3) 2_656 . . . ?
C31 C30 C34 O5 165.7(4) . . . . ?
C29 C30 C34 O5 -11.8(7) . . . . ?
C31 C30 C34 O6 -13.7(7) . . . . ?
C29 C30 C34 O6 168.9(4) . . . . ?
Zn3 O7 C35 O8 -9.1(9) . . . . ?
Zn3 O7 C35 C32 170.7(4) . . . . ?
Zn2 O8 C35 O7 -7.1(8) . . . . ?
Zn2 O8 C35 C32 173.2(3) . . . . ?
C33 C32 C35 O7 -176.4(5) . . . . ?
C31 C32 C35 O7 1.9(7) . . . . ?
C33 C32 C35 O8 3.4(7) . . . . ?
C31 C32 C35 O8 -178.3(4) . . . . ?
Zn3 O9 C36 N3 167.4(5) . . . . ?
Zn3 O9 C36 C37 -13.9(10) . . . . ?
C38 N3 C36 O9 -179.1(12) . . . . ?
C39A N3 C36 O9 31(2) . . . . ?
C39 N3 C36 O9 -9.7(12) . . . . ?
C38A N3 C36 O9 -165(3) . . . . ?
C38 N3 C36 C37 2.2(14) . . . . ?
C39A N3 C36 C37 -147(2) . . . . ?
C39 N3 C36 C37 171.5(9) . . . . ?
C38A N3 C36 C37 17(3) . . . . ?
Zn3 O10 C40 N4 -131.5(7) . . . . ?
Zn3 O10 C40 C41 63.5(9) . . . . ?
C43 N4 C40 O10 -173.5(7) . . . . ?
C42 N4 C40 O10 15.8(12) . . . . ?
C43 N4 C40 C41 -8.2(12) . . . . ?
C42 N4 C40 C41 -178.8(7) . . . . ?
Zn2 O11 C44 O12 5.7(6) . . . . ?
Zn2 O11 C44 C45 -174.6(3) . . . . ?
O12 C44 C45 C50 -173.1(4) . . . . ?
O11 C44 C45 C50 7.1(6) . . . . ?
O12 C44 C45 C46 8.2(7) . . . . ?
O11 C44 C45 C46 -171.6(4) . . . . ?
C50 C45 C46 C47 -0.3(6) . . . . ?
C44 C45 C46 C47 178.5(4) . . . . ?
C45 C46 C47 C48 0.2(7) . . . . ?
C45 C46 C47 C51 -178.7(4) . . . . ?
C46 C47 C48 C49 -0.6(6) . . . . ?
C51 C47 C48 C49 178.3(4) . . . . ?
C47 C48 C49 C50 1.2(6) . . . . ?
C47 C48 C49 C52 -174.2(4) . . . . ?
C46 C45 C50 C49 0.8(6) . . . . ?
C44 C45 C50 C49 -177.9(4) . . . . ?
C48 C49 C50 C45 -1.2(6) . . . . ?
C52 C49 C50 C45 174.2(4) . . . . ?
Zn1 O13 C51 O14 -4.1(6) 2_546 . . . ?
Zn1 O13 C51 C47 174.6(3) 2_546 . . . ?
C48 C47 C51 O14 0.0(6) . . . . ?
C46 C47 C51 O14 178.9(4) . . . . ?
C48 C47 C51 O13 -178.8(4) . . . . ?
C46 C47 C51 O13 0.2(6) . . . . ?
Zn2 O16 C52 O15 7.3(8) 3_666 . . . ?
Zn2 O16 C52 C49 -170.9(3) 3_666 . . . ?
Zn3 O15 C52 O16 -16.9(6) 3_666 . . . ?
Zn3 O15 C52 C49 161.3(3) 3_666 . . . ?
C48 C49 C52 O16 179.3(4) . . . . ?
C50 C49 C52 O16 4.0(6) . . . . ?
C48 C49 C52 O15 1.1(6) . . . . ?
C50 C49 C52 O15 -174.3(4) . . . . ?
C4S N1S C1S O1S 179.2(6) . . . . ?
C3S N1S C1S O1S -1.7(8) . . . . ?
C4S N1S C1S C2S -2.3(9) . . . . ?
C3S N1S C1S C2S 176.8(6) . . . . ?
C23S N2S C21S O2S 0(3) . . . . ?
C24S N2S C21S O2S -160(2) . . . . ?
C23S N2S C21S C22S 166.1(18) . . . . ?
C24S N2S C21S C22S 6(2) . . . . ?
C23T N2T C21T O2T 179(2) . . . . ?
C24T N2T C21T O2T 3(5) . . . . ?
C23T N2T C21T C22T 7(3) . . . . ?
C24T N2T C21T C22T -170(3) . . . . ?
